data_2233414
loop_
_publ_author_name
'Liu, Gang'
'Qin, Gao'

_publ_section_title
;
 <i>catena</i>-Poly[[[aqua(5-carboxypyridine-3-carboxylato-\k<i>N</i>)copper(I)]-\m-4,4'-bipyridine-\k^2^<i>N</i>:<i>N</i>']
 monohydrate]
;
_journal_coeditor_code CV5224
_journal_issue 2
_journal_name_full 'Acta Crystallographica Section E'
_journal_page_first m120
_journal_paper_doi 10.1107/S1600536811055656
_journal_volume 68
_journal_year 2012
_chemical_formula_iupac '[Cu (C7 H4 N O4) (C10 H8 N2) (H2 O)], H2 O'
_chemical_formula_moiety 'C17 H14 Cu N3 O5, H2 O'
_chemical_formula_sum 'C17 H16 Cu N3 O6'
_chemical_formula_weight 421.87
_chemical_name_systematic
;
<i>catena</i>-Poly[[[aqua(5-carboxypyridine-3-carboxylato-
\k<i>N</i>)copper(I)]-\m-4,4'-bipyridine-\k^2^<i>N</i>:<i>N</i>'] monohydrate
;
_space_group_IT_number 14
_symmetry_cell_setting monoclinic
_symmetry_space_group_name_Hall '-P 2ybc'
_symmetry_space_group_name_H-M 'P 1 21/c 1'
_atom_sites_solution_hydrogens geom
_atom_sites_solution_primary direct
_atom_sites_solution_secondary difmap
_audit_creation_method SHELXL
_cell_angle_alpha 90.00
_cell_angle_beta 105.044(7)
_cell_angle_gamma 90.00
_cell_formula_units_Z 4
_cell_length_a 10.6511(13)
_cell_length_b 23.321(3)
_cell_length_c 7.0111(8)
_cell_measurement_reflns_used 4034
_cell_measurement_temperature 298(2)
_cell_measurement_theta_max 26.32
_cell_measurement_theta_min 2.64
_cell_volume 1681.8(4)
_computing_cell_refinement '<i>SAINT</i> (Bruker, 2005)'
_computing_data_collection '<i>APEX2</i> (Bruker, 2005)'
_computing_data_reduction '<i>SAINT</i> (Bruker, 2005)'
_computing_molecular_graphics '<i>SHELXTL</i> (Sheldrick, 2008)'
_computing_publication_material '<i>SHELXTL</i> (Sheldrick, 2008)'
_computing_structure_refinement '<i>SHELXTL</i> (Sheldrick, 2008)'
_computing_structure_solution '<i>SHELXTL</i> (Sheldrick, 2008)'
_diffrn_ambient_temperature 298(2)
_diffrn_measured_fraction_theta_full 0.995
_diffrn_measured_fraction_theta_max 0.995
_diffrn_measurement_device_type 'Bruker SMART APEXII CCD area-detector'
_diffrn_measurement_method '\f and \w scans'
_diffrn_radiation_monochromator graphite
_diffrn_radiation_source 'fine-focus sealed tube'
_diffrn_radiation_type MoK\a
_diffrn_radiation_wavelength 0.71073
_diffrn_reflns_av_R_equivalents 0.0380
_diffrn_reflns_av_sigmaI/netI 0.0335
_diffrn_reflns_limit_h_max 11
_diffrn_reflns_limit_h_min -12
_diffrn_reflns_limit_k_max 27
_diffrn_reflns_limit_k_min -27
_diffrn_reflns_limit_l_max 8
_diffrn_reflns_limit_l_min -8
_diffrn_reflns_number 13086
_diffrn_reflns_theta_full 25.04
_diffrn_reflns_theta_max 25.04
_diffrn_reflns_theta_min 1.75
_diffrn_standards_number 0
_exptl_absorpt_coefficient_mu 1.341
_exptl_absorpt_correction_T_max 0.8556
_exptl_absorpt_correction_T_min 0.6891
_exptl_absorpt_correction_type multi-scan
_exptl_absorpt_process_details '(SADABS; Bruker, 2005)'
_exptl_crystal_colour yellow
_exptl_crystal_density_diffrn 1.666
_exptl_crystal_density_method 'not measured'
_exptl_crystal_description block
_exptl_crystal_F_000 864
_exptl_crystal_size_max 0.30
_exptl_crystal_size_mid 0.20
_exptl_crystal_size_min 0.12
_refine_diff_density_max 0.501
_refine_diff_density_min -0.495
_refine_ls_extinction_method none
_refine_ls_goodness_of_fit_ref 1.029
_refine_ls_hydrogen_treatment constr
_refine_ls_matrix_type full
_refine_ls_number_parameters 245
_refine_ls_number_reflns 2971
_refine_ls_number_restraints 0
_refine_ls_restrained_S_all 1.029
_refine_ls_R_factor_all 0.0495
_refine_ls_R_factor_gt 0.0357
_refine_ls_shift/su_max 0.001
_refine_ls_shift/su_mean 0.000
_refine_ls_structure_factor_coef Fsqd
_refine_ls_weighting_details 'calc w=1/[\s^2^(Fo^2^)+(0.0881P)^2^+0.0200P] where P=(Fo^2^+2Fc^2^)/3'
_refine_ls_weighting_scheme calc
_refine_ls_wR_factor_gt 0.1075
_refine_ls_wR_factor_ref 0.1271
_reflns_number_gt 2330
_reflns_number_total 2971
_reflns_threshold_expression I>2sigma(I)
_cod_data_source_file cv5224.cif
_cod_data_source_block I
_cod_original_cell_volume 1681.9(3)
_cod_original_sg_symbol_H-M 'P 21/c'
_cod_database_code 2233414
_cod_database_fobs_code 2233414

loop_
_symmetry_equiv_pos_as_xyz
'x, y, z'
'-x, y+1/2, -z+1/2'
'-x, -y, -z'
'x, -y-1/2, z-1/2'

loop_
_atom_site_type_symbol
_atom_site_label
_atom_site_fract_x
_atom_site_fract_y
_atom_site_fract_z
_atom_site_U_iso_or_equiv
_atom_site_adp_type
_atom_site_calc_flag
_atom_site_refinement_flags
_atom_site_occupancy
_atom_site_symmetry_multiplicity
Cu Cu1 1.25554(4) 0.334248(14) 0.91097(6) 0.03596(18) Uani d . 1 1
N N2 1.0793(3) 0.30297(10) 0.7883(4) 0.0331(6) Uani d . 1 1
O O1 0.8837(2) 0.42750(9) 1.2312(4) 0.0429(6) Uani d . 1 1
H H1A 0.8138 0.4356 1.2531 0.064 Uiso calc R 1 1
O O6 0.3423(2) 0.55931(9) 0.7333(4) 0.0423(6) Uani d . 1 1
H H5WA 1.3391 0.4178 0.6721 0.063 Uiso d R 1 1
H H5WB 1.2197 0.4224 0.6553 0.063 Uiso d R 1 1
N N1 1.2308(2) 0.40329(10) 1.0943(4) 0.0329(6) Uani d . 1 1
O O3 1.5049(2) 0.53445(8) 1.2189(4) 0.0404(6) Uani d . 1 1
O O2 0.9233(2) 0.52059(8) 1.2933(3) 0.0372(5) Uani d . 1 1
O O4 1.3867(2) 0.58268(9) 1.3819(4) 0.0455(6) Uani d . 1 1
C C8 1.0490(3) 0.24710(12) 0.7920(5) 0.0347(7) Uani d . 1 1
H H8 1.1159 0.2213 0.8425 0.042 Uiso calc R 1 1
C C10 0.8215(3) 0.26339(11) 0.6516(4) 0.0267(6) Uani d . 1 1
C C6 0.9569(3) 0.47324(12) 1.2534(4) 0.0296(7) Uani d . 1 1
C C16 0.5797(3) 0.27900(12) 0.5599(4) 0.0308(7) Uani d . 1 1
H H16 0.5926 0.3183 0.5789 0.037 Uiso calc R 1 1
O O5 1.2742(2) 0.39559(9) 0.6563(4) 0.0489(6) Uani d . 1 1
H H6WA 0.3745 0.5267 0.7734 0.073 Uiso d R 1 1
H H6WB 0.3550 0.5631 0.6190 0.073 Uiso d R 1 1
C C3 1.1825(3) 0.50477(11) 1.2678(4) 0.0284(7) Uani d . 1 1
H H3 1.1658 0.5389 1.3253 0.034 Uiso calc R 1 1
C C2 1.0874(3) 0.46268(11) 1.2204(4) 0.0276(6) Uani d . 1 1
C C4 1.3011(3) 0.49604(11) 1.2300(4) 0.0295(7) Uani d . 1 1
C C11 0.8532(3) 0.32095(12) 0.6460(5) 0.0341(7) Uani d . 1 1
H H11 0.7882 0.3477 0.5968 0.041 Uiso calc R 1 1
C C9 0.9247(3) 0.22588(12) 0.7254(4) 0.0314(7) Uani d . 1 1
H H9 0.9095 0.1867 0.7295 0.038 Uiso calc R 1 1
C C13 0.6855(3) 0.24224(11) 0.5851(4) 0.0269(6) Uani d . 1 1
C C7 1.4074(3) 0.54121(11) 1.2813(5) 0.0311(7) Uani d . 1 1
C C14 0.6585(3) 0.18475(12) 0.5473(5) 0.0312(7) Uani d . 1 1
H H14 0.7261 0.1586 0.5593 0.037 Uiso calc R 1 1
C C12 0.9796(3) 0.33862(12) 0.7125(5) 0.0366(8) Uani d . 1 1
H H12 0.9975 0.3775 0.7049 0.044 Uiso calc R 1 1
C C5 1.3199(3) 0.44466(12) 1.1400(5) 0.0338(7) Uani d . 1 1
H H5 1.3991 0.4389 1.1101 0.041 Uiso calc R 1 1
C C1 1.1176(3) 0.41237(12) 1.1376(4) 0.0306(7) Uani d . 1 1
H H1 1.0556 0.3833 1.1106 0.037 Uiso calc R 1 1
C C17 0.4562(3) 0.25688(12) 0.5068(5) 0.0337(7) Uani d . 1 1
H H17 0.3866 0.2820 0.4929 0.040 Uiso calc R 1 1
N N3 0.4300(2) 0.20061(10) 0.4737(4) 0.0304(6) Uani d . 1 1
C C15 0.5326(3) 0.16626(11) 0.4921(5) 0.0334(7) Uani d . 1 1
H H15 0.5175 0.1274 0.4659 0.040 Uiso calc R 1 1

loop_
_atom_site_aniso_label
_atom_site_aniso_U_11
_atom_site_aniso_U_22
_atom_site_aniso_U_33
_atom_site_aniso_U_12
_atom_site_aniso_U_13
_atom_site_aniso_U_23
Cu1 0.0197(3) 0.0308(3) 0.0561(3) 0.00068(14) 0.0077(2) -0.00424(16)
N2 0.0244(15) 0.0280(12) 0.0466(15) -0.0045(11) 0.0086(12) -0.0057(11)
O1 0.0288(14) 0.0324(11) 0.0746(16) -0.0040(10) 0.0262(13) -0.0099(11)
O6 0.0284(14) 0.0416(12) 0.0603(15) 0.0022(10) 0.0178(11) -0.0056(11)
N1 0.0236(15) 0.0269(12) 0.0500(16) -0.0006(10) 0.0130(13) -0.0076(10)
O3 0.0279(13) 0.0320(11) 0.0676(16) -0.0059(9) 0.0235(12) -0.0052(10)
O2 0.0320(13) 0.0281(11) 0.0554(14) 0.0056(9) 0.0184(11) -0.0027(9)
O4 0.0433(15) 0.0270(11) 0.0730(16) -0.0090(10) 0.0275(13) -0.0154(11)
C8 0.0261(19) 0.0266(14) 0.0503(19) 0.0014(13) 0.0081(15) -0.0025(13)
C10 0.0253(18) 0.0255(13) 0.0311(15) -0.0036(12) 0.0103(13) -0.0030(11)
C6 0.0250(17) 0.0289(14) 0.0357(16) 0.0007(12) 0.0090(13) 0.0027(12)
C16 0.0269(18) 0.0219(13) 0.0443(17) -0.0018(12) 0.0109(14) -0.0043(12)
O5 0.0370(15) 0.0440(13) 0.0656(16) -0.0032(11) 0.0133(12) 0.0091(11)
C3 0.0277(17) 0.0222(13) 0.0359(16) 0.0019(12) 0.0092(14) -0.0021(11)
C2 0.0255(17) 0.0247(13) 0.0344(15) 0.0016(12) 0.0109(13) 0.0021(11)
C4 0.0255(18) 0.0237(13) 0.0414(17) -0.0009(12) 0.0125(14) 0.0017(12)
C11 0.0249(18) 0.0242(13) 0.0525(19) 0.0017(13) 0.0087(15) -0.0008(13)
C9 0.0273(18) 0.0225(13) 0.0453(17) -0.0029(12) 0.0113(14) -0.0013(12)
C13 0.0234(17) 0.0285(14) 0.0287(14) -0.0037(12) 0.0065(12) 0.0001(11)
C7 0.0274(18) 0.0204(13) 0.0451(18) -0.0005(12) 0.0086(15) 0.0046(12)
C14 0.0209(17) 0.0245(13) 0.0472(18) 0.0003(12) 0.0070(14) -0.0010(13)
C12 0.0254(19) 0.0245(14) 0.058(2) -0.0048(12) 0.0071(16) -0.0021(13)
C5 0.0257(18) 0.0311(15) 0.0477(19) 0.0005(13) 0.0151(15) -0.0070(13)
C1 0.0258(17) 0.0275(14) 0.0387(16) -0.0029(13) 0.0090(14) -0.0026(12)
C17 0.0259(18) 0.0246(13) 0.0502(19) 0.0005(13) 0.0090(15) -0.0020(13)
N3 0.0214(14) 0.0297(12) 0.0389(14) -0.0037(11) 0.0059(11) 0.0004(10)
C15 0.0285(19) 0.0228(14) 0.0484(19) -0.0028(12) 0.0094(15) -0.0008(12)

loop_
_atom_type_symbol
_atom_type_description
_atom_type_scat_dispersion_real
_atom_type_scat_dispersion_imag
_atom_type_scat_source
C C 0.0033 0.0016 'International Tables Vol C Tables 4.2.6.8 and 6.1.1.4'
H H 0.0000 0.0000 'International Tables Vol C Tables 4.2.6.8 and 6.1.1.4'
N N 0.0061 0.0033 'International Tables Vol C Tables 4.2.6.8 and 6.1.1.4'
O O 0.0106 0.0060 'International Tables Vol C Tables 4.2.6.8 and 6.1.1.4'
Cu Cu 0.3201 1.2651 'International Tables Vol C Tables 4.2.6.8 and 6.1.1.4'

loop_
_geom_angle_atom_site_label_1
_geom_angle_atom_site_label_2
_geom_angle_atom_site_label_3
_geom_angle_site_symmetry_1
_geom_angle_site_symmetry_3
_geom_angle
N3 Cu1 N2 4_666 . 132.42(10)
N3 Cu1 N1 4_666 . 115.90(10)
N2 Cu1 N1 . . 106.79(10)
N3 Cu1 O5 4_666 . 99.25(9)
N2 Cu1 O5 . . 98.75(10)
N1 Cu1 O5 . . 92.69(9)
C8 N2 C12 . . 116.0(3)
C8 N2 Cu1 . . 123.5(2)
C12 N2 Cu1 . . 120.25(19)
C6 O1 H1A . . 109.5
H6WA O6 H6WB . . 104.8
C5 N1 C1 . . 117.4(2)
C5 N1 Cu1 . . 120.2(2)
C1 N1 Cu1 . . 121.37(19)
N2 C8 C9 . . 123.8(3)
N2 C8 H8 . . 118.1
C9 C8 H8 . . 118.1
C11 C10 C9 . . 116.3(3)
C11 C10 C13 . . 122.5(3)
C9 C10 C13 . . 121.2(2)
O2 C6 O1 . . 124.5(3)
O2 C6 C2 . . 122.0(3)
O1 C6 C2 . . 113.6(2)
C17 C16 C13 . . 119.4(3)
C17 C16 H16 . . 120.3
C13 C16 H16 . . 120.3
Cu1 O5 H5WA . . 120.2
Cu1 O5 H5WB . . 105.2
H5WA O5 H5WB . . 94.7
C4 C3 C2 . . 120.0(3)
C4 C3 H3 . . 120.0
C2 C3 H3 . . 120.0
C1 C2 C3 . . 117.8(3)
C1 C2 C6 . . 122.2(3)
C3 C2 C6 . . 119.9(2)
C3 C4 C5 . . 117.6(3)
C3 C4 C7 . . 121.2(2)
C5 C4 C7 . . 121.1(3)
C12 C11 C10 . . 120.5(3)
C12 C11 H11 . . 119.8
C10 C11 H11 . . 119.8
C8 C9 C10 . . 119.7(3)
C8 C9 H9 . . 120.1
C10 C9 H9 . . 120.1
C14 C13 C16 . . 116.9(3)
C14 C13 C10 . . 121.3(3)
C16 C13 C10 . . 121.8(2)
O3 C7 O4 . . 125.9(3)
O3 C7 C4 . . 118.1(3)
O4 C7 C4 . . 116.1(3)
C15 C14 C13 . . 120.0(3)
C15 C14 H14 . . 120.0
C13 C14 H14 . . 120.0
N2 C12 C11 . . 123.7(3)
N2 C12 H12 . . 118.2
C11 C12 H12 . . 118.2
N1 C5 C4 . . 123.6(3)
N1 C5 H5 . . 118.2
C4 C5 H5 . . 118.2
N1 C1 C2 . . 123.5(3)
N1 C1 H1 . . 118.3
C2 C1 H1 . . 118.3
N3 C17 C16 . . 123.6(3)
N3 C17 H17 . . 118.2
C16 C17 H17 . . 118.2
C15 N3 C17 . . 116.1(3)
C15 N3 Cu1 . 4_465 118.36(19)
C17 N3 Cu1 . 4_465 125.5(2)
N3 C15 C14 . . 123.9(3)
N3 C15 H15 . . 118.1
C14 C15 H15 . . 118.1

loop_
_geom_bond_atom_site_label_1
_geom_bond_atom_site_label_2
_geom_bond_site_symmetry_2
_geom_bond_distance
Cu1 N3 4_666 1.971(2)
Cu1 N2 . 1.989(3)
Cu1 N1 . 2.119(2)
Cu1 O5 . 2.336(2)
N2 C8 . 1.344(4)
N2 C12 . 1.345(4)
O1 C6 . 1.307(3)
O1 H1A . 0.8200
O6 H6WA . 0.8511
O6 H6WB . 0.8511
N1 C5 . 1.333(4)
N1 C1 . 1.334(4)
O3 C7 . 1.237(4)
O2 C6 . 1.216(3)
O4 C7 . 1.250(4)
C8 C9 . 1.377(4)
C8 H8 . 0.9300
C10 C11 . 1.387(4)
C10 C9 . 1.395(4)
C10 C13 . 1.486(4)
C6 C2 . 1.488(4)
C16 C17 . 1.372(4)
C16 C13 . 1.390(4)
C16 H16 . 0.9300
O5 H5WA . 0.8480
O5 H5WB . 0.8518
C3 C4 . 1.372(4)
C3 C2 . 1.387(4)
C3 H3 . 0.9300
C2 C1 . 1.383(4)
C4 C5 . 1.393(4)
C4 C7 . 1.520(4)
C11 C12 . 1.369(5)
C11 H11 . 0.9300
C9 H9 . 0.9300
C13 C14 . 1.383(4)
C14 C15 . 1.365(4)
C14 H14 . 0.9300
C12 H12 . 0.9300
C5 H5 . 0.9300
C1 H1 . 0.9300
C17 N3 . 1.349(4)
C17 H17 . 0.9300
N3 C15 . 1.334(4)
N3 Cu1 4_465 1.971(2)
C15 H15 . 0.9300

loop_
_geom_hbond_atom_site_label_D
_geom_hbond_atom_site_label_H
_geom_hbond_atom_site_label_A
_geom_hbond_site_symmetry_A
_geom_hbond_distance_DH
_geom_hbond_distance_HA
_geom_hbond_distance_DA
_geom_hbond_angle_DHA
O1 H1A O6 3_667 0.82 1.69 2.502(3) 168.1
O5 H5WB O2 3_767 0.85 2.12 2.959(3) 167.4
O6 H6WA O3 3_767 0.85 1.91 2.694(3) 152.4
O5 H5WA O3 3_867 0.85 1.98 2.809(3) 165.4
O6 H6WB O4 1_454 0.85 1.84 2.682(3) 171.4

loop_
_geom_torsion_atom_site_label_1
_geom_torsion_atom_site_label_2
_geom_torsion_atom_site_label_3
_geom_torsion_atom_site_label_4
_geom_torsion_site_symmetry_1
_geom_torsion_site_symmetry_4
_geom_torsion
N3 Cu1 N2 C8 4_666 . 24.8(3)
N1 Cu1 N2 C8 . . -128.5(3)
O5 Cu1 N2 C8 . . 136.0(3)
N3 Cu1 N2 C12 4_666 . -161.7(2)
N1 Cu1 N2 C12 . . 44.9(3)
O5 Cu1 N2 C12 . . -50.6(3)
N3 Cu1 N1 C5 4_666 . 45.4(3)
N2 Cu1 N1 C5 . . -156.2(2)
O5 Cu1 N1 C5 . . -56.3(2)
N3 Cu1 N1 C1 4_666 . -146.8(2)
N2 Cu1 N1 C1 . . 11.6(3)
O5 Cu1 N1 C1 . . 111.6(2)
C12 N2 C8 C9 . . -0.5(5)
Cu1 N2 C8 C9 . . 173.2(2)
C4 C3 C2 C1 . . 0.8(4)
C4 C3 C2 C6 . . -177.3(3)
O2 C6 C2 C1 . . -166.9(3)
O1 C6 C2 C1 . . 11.8(4)
O2 C6 C2 C3 . . 11.2(4)
O1 C6 C2 C3 . . -170.2(3)
C2 C3 C4 C5 . . 1.3(4)
C2 C3 C4 C7 . . -179.7(3)
C9 C10 C11 C12 . . -0.7(5)
C13 C10 C11 C12 . . 178.7(3)
N2 C8 C9 C10 . . -1.1(5)
C11 C10 C9 C8 . . 1.6(4)
C13 C10 C9 C8 . . -177.8(3)
C17 C16 C13 C14 . . 2.3(4)
C17 C16 C13 C10 . . -177.1(3)
C11 C10 C13 C14 . . 164.4(3)
C9 C10 C13 C14 . . -16.3(4)
C11 C10 C13 C16 . . -16.3(5)
C9 C10 C13 C16 . . 163.1(3)
C3 C4 C7 O3 . . -170.0(3)
C5 C4 C7 O3 . . 9.0(4)
C3 C4 C7 O4 . . 9.0(4)
C5 C4 C7 O4 . . -172.0(3)
C16 C13 C14 C15 . . -1.4(4)
C10 C13 C14 C15 . . 178.0(3)
C8 N2 C12 C11 . . 1.5(5)
Cu1 N2 C12 C11 . . -172.4(3)
C10 C11 C12 N2 . . -0.9(5)
C1 N1 C5 C4 . . 0.2(4)
Cu1 N1 C5 C4 . . 168.5(2)
C3 C4 C5 N1 . . -1.9(5)
C7 C4 C5 N1 . . 179.0(3)
C5 N1 C1 C2 . . 2.2(4)
Cu1 N1 C1 C2 . . -166.0(2)
C3 C2 C1 N1 . . -2.7(4)
C6 C2 C1 N1 . . 175.4(3)
C13 C16 C17 N3 . . -1.1(5)
C16 C17 N3 C15 . . -1.1(5)
C16 C17 N3 Cu1 . 4_465 176.6(2)
C17 N3 C15 C14 . . 2.1(5)
Cu1 N3 C15 C14 4_465 . -175.7(3)
C13 C14 C15 N3 . . -0.9(5)
